data_2018165
loop_
_publ_author_name
'L\"u, Xue'
'Ren, Zhi-Gang'
'Zheng, Ai-Xia'
'Zhang, Liang'
'Lang, Jian-Ping'

_publ_section_title
;
 Bis(acetonitrile-\k<i>N</i>)bis[hydridotris(3,5-dimethylpyrazol-1-yl-\k<i>N</i>^2^)borato]di-\m~3~-sulfido-tetra-\m~2~-sulfido-di-\m~2~-thiocyanato-\k^2^<i>N</i>:<i>S</i>;\k^2^<i>S</i>:<i>N</i>-tetracopper(I)ditungsten(VI)
;
_journal_coeditor_code YF3004
_journal_issue 7
_journal_name_full 'Acta Crystallographica Section C'
_journal_page_first m241
_journal_page_last m244
_journal_paper_doi 10.1107/S0108270111022347
_journal_volume 67
_journal_year 2011
_chemical_formula_iupac '[Cu4 W2 (C15 H22 B N6)2 (N C S)2 S6 (C2 H3 N)2]'
_chemical_formula_moiety 'C36 H50 B2 Cu4 N16 S8 W2'
_chemical_formula_sum 'C36 H50 B2 Cu4 N16 S8 W2'
_chemical_formula_weight 1606.88
_chemical_name_systematic
;
Bis(acetonitrile-\k<i>N</i>)bis[hydridotris(3,5-dimethylpyrazol-1-yl-
\k<i>N</i>^2^)borato]di-\m~3~-sulfido-tetra-\m~2~-sulfido-di-\m~2~-
thiocyanato-\k^2^<i>N</i>:<i>S</i>;\k^2^<i>S</i>:<i>N</i>-
tetracopper(I)ditungsten(VI)
;
_space_group_IT_number 2
_symmetry_cell_setting triclinic
_symmetry_space_group_name_Hall '-P 1'
_symmetry_space_group_name_H-M 'P -1'
_atom_sites_solution_hydrogens geom
_atom_sites_solution_primary direct
_atom_sites_solution_secondary difmap
_audit_creation_method SHELXL-97
_cell_angle_alpha 92.21(3)
_cell_angle_beta 93.73(3)
_cell_angle_gamma 112.33(3)
_cell_formula_units_Z 1
_cell_length_a 9.3349(19)
_cell_length_b 9.954(2)
_cell_length_c 15.547(3)
_cell_measurement_reflns_used 6589
_cell_measurement_temperature 223(2)
_cell_measurement_theta_max 27.4894
_cell_measurement_theta_min 3.3237
_cell_volume 1330.3(5)
_computing_cell_refinement 'CrystalClear (Rigaku/MSC, 2001)'
_computing_data_collection 'CrystalClear (Rigaku/MSC, 2001)'
_computing_data_reduction 'CrystalStructure (Rigaku/MSC, 2004)'
_computing_molecular_graphics 'ORTEPII (Johnson, 1976)'
_computing_publication_material 'SHELXL97 (Sheldrick, 2008)'
_computing_structure_refinement 'SHELXL97 (Sheldrick, 2008)'
_computing_structure_solution 'SHELXS97 (Sheldrick, 2008)'
_diffrn_ambient_temperature 223(2)
_diffrn_measured_fraction_theta_full 0.981
_diffrn_measured_fraction_theta_max 0.981
_diffrn_measurement_device_type 'Rigaku Mercury'
_diffrn_measurement_method \w
_diffrn_radiation_monochromator graphite
_diffrn_radiation_source 'fine-focus sealed tube'
_diffrn_radiation_type MoK\a
_diffrn_radiation_wavelength 0.71073
_diffrn_reflns_av_R_equivalents 0.0351
_diffrn_reflns_av_sigmaI/netI 0.0556
_diffrn_reflns_limit_h_max 12
_diffrn_reflns_limit_h_min -10
_diffrn_reflns_limit_k_max 12
_diffrn_reflns_limit_k_min -12
_diffrn_reflns_limit_l_max 20
_diffrn_reflns_limit_l_min -19
_diffrn_reflns_number 12835
_diffrn_reflns_theta_full 27.49
_diffrn_reflns_theta_max 27.49
_diffrn_reflns_theta_min 3.39
_diffrn_standards_decay_% 0
_diffrn_standards_interval_count 0
_diffrn_standards_interval_time 0
_diffrn_standards_number 0
_exptl_absorpt_coefficient_mu 6.235
_exptl_absorpt_correction_T_max 0.5216
_exptl_absorpt_correction_T_min 0.4170
_exptl_absorpt_correction_type multi-scan
_exptl_absorpt_process_details '(REQAB; Jacobson, 1998)'
_exptl_crystal_colour Black
_exptl_crystal_density_diffrn 2.006
_exptl_crystal_density_method 'not measured'
_exptl_crystal_description Block
_exptl_crystal_F_000 780
_exptl_crystal_size_max 0.17
_exptl_crystal_size_mid 0.15
_exptl_crystal_size_min 0.12
_refine_diff_density_max 0.958
_refine_diff_density_min -1.140
_refine_ls_extinction_method none
_refine_ls_goodness_of_fit_ref 1.019
_refine_ls_hydrogen_treatment mixed
_refine_ls_matrix_type full
_refine_ls_number_parameters 318
_refine_ls_number_reflns 5976
_refine_ls_number_restraints 0
_refine_ls_restrained_S_all 1.019
_refine_ls_R_factor_all 0.0373
_refine_ls_R_factor_gt 0.0287
_refine_ls_shift/su_max 0.001
_refine_ls_shift/su_mean 0.000
_refine_ls_structure_factor_coef Fsqd
_refine_ls_weighting_details 'calc w=1/[\s^2^(Fo^2^)+(0.0328P)^2^+0.0000P] where P=(Fo^2^+2Fc^2^)/3'
_refine_ls_weighting_scheme calc
_refine_ls_wR_factor_gt 0.0703
_refine_ls_wR_factor_ref 0.0723
_reflns_number_gt 5024
_reflns_number_total 5976
_reflns_threshold_expression I>2\s(I)
_cod_data_source_file yf3004.cif
_cod_data_source_block I
_cod_database_code 2018165
_cod_database_fobs_code 2018165

loop_
_symmetry_equiv_pos_as_xyz
'x, y, z'
'-x, -y, -z'

loop_
_atom_site_type_symbol
_atom_site_label
_atom_site_fract_x
_atom_site_fract_y
_atom_site_fract_z
_atom_site_U_iso_or_equiv
_atom_site_adp_type
_atom_site_calc_flag
_atom_site_refinement_flags
_atom_site_occupancy
_atom_site_symmetry_multiplicity
_atom_site_disorder_assembly
_atom_site_disorder_group
W W1 0.69500(2) 0.341798(19) 0.751384(11) 0.01945(7) Uani d . 1 1 . .
Cu Cu1 0.49365(8) 0.11341(6) 0.65306(4) 0.03033(15) Uani d . 1 1 . .
Cu Cu2 0.81606(7) 0.22955(6) 0.63367(4) 0.02770(14) Uani d . 1 1 . .
S S1 0.49778(16) 0.15630(12) 0.79559(8) 0.0282(3) Uani d . 1 1 . .
S S2 0.64272(14) 0.32686(12) 0.60211(7) 0.0233(2) Uani d . 1 1 . .
S S3 0.89767(16) 0.27450(14) 0.77082(8) 0.0292(3) Uani d . 1 1 . .
S S4 0.94078(16) 0.14121(15) 0.54485(8) 0.0338(3) Uani d . 1 1 . .
B B1 0.7508(7) 0.6627(6) 0.8632(3) 0.0244(11) Uani d . 1 1 . .
H H1B1 0.767(6) 0.773(5) 0.898(3) 0.028(13) Uiso d . 1 1 . .
N N1 0.5431(5) 0.4753(4) 0.7617(2) 0.0222(8) Uani d . 1 1 . .
N N2 0.5961(5) 0.6092(4) 0.8086(2) 0.0229(8) Uani d . 1 1 . .
N N3 0.8691(5) 0.5764(4) 0.7409(2) 0.0224(8) Uani d . 1 1 . .
N N4 0.8801(5) 0.6858(4) 0.8018(2) 0.0235(8) Uani d . 1 1 . .
N N5 0.7507(5) 0.4171(4) 0.8935(2) 0.0239(9) Uani d . 1 1 . .
N N6 0.7521(5) 0.5493(4) 0.9246(2) 0.0233(8) Uani d . 1 1 . .
N N7 0.5807(6) -0.0635(5) 0.6375(3) 0.0444(12) Uani d . 1 1 . .
N N8 0.6949(5) -0.0077(4) 0.4198(3) 0.0328(10) Uani d . 1 1 . .
C C1 0.5110(8) 0.8110(6) 0.8469(4) 0.0428(14) Uani d . 1 1 . .
H H1A 0.5317 0.8074 0.9086 0.064 Uiso calc R 1 1 . .
H H1B 0.4181 0.8318 0.8363 0.064 Uiso calc R 1 1 . .
H H1C 0.5985 0.8870 0.8251 0.064 Uiso calc R 1 1 . .
C C2 0.4872(6) 0.6681(5) 0.8022(3) 0.0263(11) Uani d . 1 1 . .
C C3 0.3635(7) 0.5735(6) 0.7505(3) 0.0327(12) Uani d . 1 1 . .
H H3 0.2710 0.5864 0.7342 0.039 Uiso calc R 1 1 . .
C C4 0.3990(6) 0.4550(5) 0.7263(3) 0.0253(10) Uani d . 1 1 . .
C C5 0.2937(6) 0.3242(6) 0.6717(3) 0.0366(13) Uani d . 1 1 . .
H H5A 0.3382 0.3194 0.6176 0.055 Uiso calc R 1 1 . .
H H5B 0.1932 0.3306 0.6602 0.055 Uiso calc R 1 1 . .
H H5C 0.2810 0.2374 0.7019 0.055 Uiso calc R 1 1 . .
C C6 1.0411(7) 0.9492(5) 0.8421(4) 0.0426(14) Uani d . 1 1 . .
H H6A 0.9635 0.9897 0.8283 0.064 Uiso calc R 1 1 . .
H H6B 1.1422 1.0171 0.8290 0.064 Uiso calc R 1 1 . .
H H6C 1.0439 0.9319 0.9030 0.064 Uiso calc R 1 1 . .
C C7 1.0002(6) 0.8080(5) 0.7893(3) 0.0287(11) Uani d . 1 1 . .
C C8 1.0739(6) 0.7789(5) 0.7216(3) 0.0311(11) Uani d . 1 1 . .
H H8 1.1641 0.8435 0.6996 0.037 Uiso calc R 1 1 . .
C C9 0.9890(6) 0.6355(5) 0.6924(3) 0.0261(10) Uani d . 1 1 . .
C C10 1.0235(6) 0.5602(6) 0.6156(3) 0.0325(12) Uani d . 1 1 . .
H H10A 1.0329 0.4708 0.6323 0.049 Uiso calc R 1 1 . .
H H10B 1.1202 0.6235 0.5945 0.049 Uiso calc R 1 1 . .
H H10C 0.9397 0.5376 0.5703 0.049 Uiso calc R 1 1 . .
C C11 0.7690(8) 0.6862(6) 1.0651(3) 0.0473(16) Uani d . 1 1 . .
H H11A 0.8511 0.7745 1.0503 0.071 Uiso calc R 1 1 . .
H H11B 0.7853 0.6719 1.1258 0.071 Uiso calc R 1 1 . .
H H11C 0.6693 0.6945 1.0542 0.071 Uiso calc R 1 1 . .
C C12 0.7709(6) 0.5599(5) 1.0117(3) 0.0303(11) Uani d . 1 1 . .
C C13 0.7831(7) 0.4334(6) 1.0377(3) 0.0364(13) Uani d . 1 1 . .
H H13 0.7983 0.4106 1.0948 0.044 Uiso calc R 1 1 . .
C C14 0.7685(6) 0.3467(5) 0.9633(3) 0.0312(12) Uani d . 1 1 . .
C C15 0.7720(8) 0.1978(6) 0.9619(3) 0.0457(16) Uani d . 1 1 . .
H H15A 0.6990 0.1363 0.9157 0.069 Uiso calc R 1 1 . .
H H15B 0.7435 0.1566 1.0168 0.069 Uiso calc R 1 1 . .
H H15C 0.8760 0.2040 0.9524 0.069 Uiso calc R 1 1 . .
C C16 0.7941(6) 0.0550(5) 0.4710(3) 0.0283(11) Uani d . 1 1 . .
C C17 0.6692(9) -0.2715(7) 0.5941(4) 0.0512(17) Uani d . 1 1 . .
H H17A 0.6018 -0.3301 0.5451 0.077 Uiso calc R 1 1 . .
H H17B 0.6641 -0.3323 0.6420 0.077 Uiso calc R 1 1 . .
H H17C 0.7753 -0.2297 0.5783 0.077 Uiso calc R 1 1 . .
C C18 0.6190(7) -0.1559(6) 0.6194(3) 0.0344(12) Uani d . 1 1 . .

loop_
_atom_site_aniso_label
_atom_site_aniso_U_11
_atom_site_aniso_U_22
_atom_site_aniso_U_33
_atom_site_aniso_U_12
_atom_site_aniso_U_13
_atom_site_aniso_U_23
W1 0.02163(11) 0.01687(9) 0.01946(10) 0.00761(7) 0.00064(7) -0.00379(6)
Cu1 0.0277(4) 0.0265(3) 0.0287(3) 0.0025(3) -0.0001(3) -0.0061(2)
Cu2 0.0279(4) 0.0304(3) 0.0264(3) 0.0141(3) 0.0012(3) -0.0078(2)
S1 0.0312(7) 0.0202(5) 0.0288(6) 0.0045(5) 0.0079(5) -0.0014(5)
S2 0.0245(7) 0.0237(6) 0.0209(5) 0.0090(5) -0.0008(5) -0.0023(4)
S3 0.0311(8) 0.0351(7) 0.0258(6) 0.0189(6) -0.0027(5) -0.0042(5)
S4 0.0247(7) 0.0395(7) 0.0359(7) 0.0132(6) -0.0015(6) -0.0173(6)
B1 0.026(3) 0.021(2) 0.024(3) 0.008(2) 0.000(2) -0.004(2)
N1 0.023(2) 0.0179(18) 0.0257(19) 0.0075(17) 0.0024(16) -0.0040(15)
N2 0.025(2) 0.0158(17) 0.025(2) 0.0056(17) 0.0048(17) -0.0058(15)
N3 0.023(2) 0.0164(18) 0.0259(19) 0.0061(16) 0.0005(16) -0.0012(15)
N4 0.027(2) 0.0192(18) 0.0229(19) 0.0075(17) 0.0032(17) -0.0031(15)
N5 0.029(2) 0.0216(19) 0.0203(19) 0.0101(18) -0.0019(17) -0.0028(15)
N6 0.024(2) 0.0208(19) 0.0205(19) 0.0043(17) 0.0015(16) -0.0067(15)
N7 0.058(4) 0.033(3) 0.045(3) 0.021(3) 0.011(2) 0.001(2)
N8 0.033(3) 0.028(2) 0.030(2) 0.004(2) 0.002(2) -0.0079(18)
C1 0.050(4) 0.031(3) 0.053(3) 0.022(3) 0.001(3) -0.012(3)
C2 0.031(3) 0.025(2) 0.029(2) 0.017(2) 0.005(2) 0.0001(19)
C3 0.033(3) 0.039(3) 0.033(3) 0.024(3) 0.000(2) -0.003(2)
C4 0.024(3) 0.029(2) 0.026(2) 0.014(2) 0.001(2) -0.0014(19)
C5 0.024(3) 0.042(3) 0.043(3) 0.015(2) -0.011(2) -0.016(2)
C6 0.040(4) 0.025(3) 0.053(3) 0.002(2) 0.007(3) -0.011(2)
C7 0.028(3) 0.021(2) 0.033(3) 0.005(2) 0.000(2) 0.001(2)
C8 0.029(3) 0.022(2) 0.037(3) 0.003(2) 0.007(2) 0.005(2)
C9 0.021(3) 0.025(2) 0.027(2) 0.004(2) 0.004(2) -0.0004(19)
C10 0.028(3) 0.034(3) 0.032(3) 0.007(2) 0.008(2) -0.005(2)
C11 0.070(5) 0.040(3) 0.028(3) 0.018(3) 0.005(3) -0.011(2)
C12 0.033(3) 0.032(3) 0.021(2) 0.008(2) 0.002(2) -0.007(2)
C13 0.047(4) 0.040(3) 0.019(2) 0.014(3) 0.001(2) -0.002(2)
C14 0.036(3) 0.031(3) 0.027(2) 0.013(2) 0.004(2) -0.002(2)
C15 0.074(5) 0.042(3) 0.030(3) 0.033(3) 0.007(3) 0.005(2)
C16 0.028(3) 0.024(2) 0.029(2) 0.005(2) 0.008(2) -0.006(2)
C17 0.069(5) 0.052(4) 0.050(4) 0.042(4) 0.010(3) 0.003(3)
C18 0.044(4) 0.030(3) 0.027(3) 0.012(3) 0.005(2) 0.005(2)

loop_
_atom_type_symbol
_atom_type_description
_atom_type_scat_dispersion_real
_atom_type_scat_dispersion_imag
_atom_type_scat_source
C C 0.0033 0.0016 'International Tables Vol C Tables 4.2.6.8 and 6.1.1.4'
B B 0.0013 0.0007 'International Tables Vol C Tables 4.2.6.8 and 6.1.1.4'
Cu Cu 0.3201 1.2651 'International Tables Vol C Tables 4.2.6.8 and 6.1.1.4'
N N 0.0061 0.0033 'International Tables Vol C Tables 4.2.6.8 and 6.1.1.4'
S S 0.1246 0.1234 'International Tables Vol C Tables 4.2.6.8 and 6.1.1.4'
W W -0.8490 6.8722 'International Tables Vol C Tables 4.2.6.8 and 6.1.1.4'
H H 0.0000 0.0000 'International Tables Vol C Tables 4.2.6.8 and 6.1.1.4'

loop_
_geom_angle_atom_site_label_1
_geom_angle_atom_site_label_2
_geom_angle_atom_site_label_3
_geom_angle_site_symmetry_1
_geom_angle_site_symmetry_3
_geom_angle
_geom_angle_publ_flag
S1 W1 S3 . . 103.79(5) yes
S1 W1 N5 . . 84.93(11) no
S3 W1 N5 . . 84.25(11) no
S1 W1 N1 . . 87.06(10) no
S3 W1 N1 . . 160.63(10) no
N5 W1 N1 . . 80.74(13) no
S1 W1 N3 . . 159.82(10) no
S3 W1 N3 . . 88.29(11) no
N5 W1 N3 . . 80.20(14) no
N1 W1 N3 . . 77.17(14) no
S1 W1 S2 . . 104.38(6) yes
S3 W1 S2 . . 104.49(5) yes
N5 W1 S2 . . 164.95(9) no
N1 W1 S2 . . 87.86(10) no
N3 W1 S2 . . 87.75(10) no
S1 W1 Cu2 . . 106.18(4) no
S3 W1 Cu2 . . 52.54(4) no
N5 W1 Cu2 . . 136.68(10) no
N1 W1 Cu2 . . 140.13(9) no
N3 W1 Cu2 . . 94.00(10) no
S2 W1 Cu2 . . 52.66(4) no
S1 W1 Cu1 . . 53.35(4) no
S3 W1 Cu1 . . 100.84(4) no
N5 W1 Cu1 . . 138.13(11) no
N1 W1 Cu1 . . 98.51(10) no
N3 W1 Cu1 . . 140.91(9) no
S2 W1 Cu1 . . 53.17(4) no
Cu2 W1 Cu1 . . 64.32(3) no
N8 Cu1 N7 2_656 . 92.82(19) yes
N8 Cu1 S1 2_656 . 123.14(14) yes
N7 Cu1 S1 . . 105.52(13) yes
N8 Cu1 S2 2_656 . 113.49(13) yes
N7 Cu1 S2 . . 115.02(14) yes
S1 Cu1 S2 . . 106.31(6) yes
N8 Cu1 W1 2_656 . 155.15(13) no
N7 Cu1 W1 . . 111.99(14) no
S1 Cu1 W1 . . 52.99(4) no
S2 Cu1 W1 . . 55.54(4) no
N8 Cu1 Cu2 2_656 . 136.69(13) no
N7 Cu1 Cu2 . . 69.48(14) no
S1 Cu1 Cu2 . . 99.94(6) no
S2 Cu1 Cu2 . . 50.23(4) no
W1 Cu1 Cu2 . . 57.18(3) no
S3 Cu2 S2 . . 110.17(5) no
S3 Cu2 S4 . . 119.50(6) no
S2 Cu2 S4 . . 129.01(5) no
S3 Cu2 W1 . . 54.43(4) no
S2 Cu2 W1 . . 56.52(4) no
S4 Cu2 W1 . . 173.70(4) no
S3 Cu2 Cu1 . . 97.71(5) no
S2 Cu2 Cu1 . . 51.51(4) no
S4 Cu2 Cu1 . . 126.62(5) no
W1 Cu2 Cu1 . . 58.50(3) no
W1 S1 Cu1 . . 73.66(5) no
Cu2 S2 Cu1 . . 78.26(5) no
Cu2 S2 W1 . . 70.82(4) no
Cu1 S2 W1 . . 71.29(5) no
Cu2 S3 W1 . . 73.03(5) no
C16 S4 Cu2 . . 98.52(17) no
N6 B1 N2 . . 109.6(4) no
N6 B1 N4 . . 109.2(4) no
N2 B1 N4 . . 107.9(4) no
N6 B1 H1B1 . . 113(2) no
N2 B1 H1B1 . . 108(3) no
N4 B1 H1B1 . . 109(3) no
C4 N1 N2 . . 105.4(4) no
C4 N1 W1 . . 132.9(3) no
N2 N1 W1 . . 121.7(3) no
C2 N2 N1 . . 110.3(4) no
C2 N2 B1 . . 129.5(4) no
N1 N2 B1 . . 120.0(4) no
C9 N3 N4 . . 105.5(4) no
C9 N3 W1 . . 133.2(3) no
N4 N3 W1 . . 120.4(3) no
C7 N4 N3 . . 110.3(4) no
C7 N4 B1 . . 128.9(4) no
N3 N4 B1 . . 120.2(4) no
C14 N5 N6 . . 106.3(3) no
C14 N5 W1 . . 131.2(3) no
N6 N5 W1 . . 121.9(3) no
C12 N6 N5 . . 109.8(4) no
C12 N6 B1 . . 129.5(4) no
N5 N6 B1 . . 120.3(3) no
C18 N7 Cu1 . . 171.8(4) no
C16 N8 Cu1 . 2_656 171.1(4) no
C2 C1 H1A . . 109.5 no
C2 C1 H1B . . 109.5 no
H1A C1 H1B . . 109.5 no
C2 C1 H1C . . 109.5 no
H1A C1 H1C . . 109.5 no
H1B C1 H1C . . 109.5 no
N2 C2 C3 . . 107.3(4) no
N2 C2 C1 . . 122.3(5) no
C3 C2 C1 . . 130.4(5) no
C2 C3 C4 . . 107.5(4) no
C2 C3 H3 . . 126.2 no
C4 C3 H3 . . 126.2 no
N1 C4 C3 . . 109.5(4) no
N1 C4 C5 . . 125.3(4) no
C3 C4 C5 . . 125.2(5) no
C4 C5 H5A . . 109.5 no
C4 C5 H5B . . 109.5 no
H5A C5 H5B . . 109.5 no
C4 C5 H5C . . 109.5 no
H5A C5 H5C . . 109.5 no
H5B C5 H5C . . 109.5 no
C7 C6 H6A . . 109.5 no
C7 C6 H6B . . 109.5 no
H6A C6 H6B . . 109.5 no
C7 C6 H6C . . 109.5 no
H6A C6 H6C . . 109.5 no
H6B C6 H6C . . 109.5 no
N4 C7 C8 . . 107.8(4) no
N4 C7 C6 . . 123.9(5) no
C8 C7 C6 . . 128.3(5) no
C7 C8 C9 . . 106.4(5) no
C7 C8 H8 . . 126.8 no
C9 C8 H8 . . 126.8 no
N3 C9 C8 . . 110.0(4) no
N3 C9 C10 . . 125.5(4) no
C8 C9 C10 . . 124.5(5) no
C9 C10 H10A . . 109.5 no
C9 C10 H10B . . 109.5 no
H10A C10 H10B . . 109.5 no
C9 C10 H10C . . 109.5 no
H10A C10 H10C . . 109.5 no
H10B C10 H10C . . 109.5 no
C12 C11 H11A . . 109.5 no
C12 C11 H11B . . 109.5 no
H11A C11 H11B . . 109.5 no
C12 C11 H11C . . 109.5 no
H11A C11 H11C . . 109.5 no
H11B C11 H11C . . 109.5 no
N6 C12 C13 . . 107.7(4) no
N6 C12 C11 . . 123.1(5) no
C13 C12 C11 . . 129.2(4) no
C12 C13 C14 . . 106.6(4) no
C12 C13 H13 . . 126.7 no
C14 C13 H13 . . 126.7 no
N5 C14 C13 . . 109.6(4) no
N5 C14 C15 . . 126.0(4) no
C13 C14 C15 . . 124.4(4) no
C14 C15 H15A . . 109.5 no
C14 C15 H15B . . 109.5 no
H15A C15 H15B . . 109.5 no
C14 C15 H15C . . 109.5 no
H15A C15 H15C . . 109.5 no
H15B C15 H15C . . 109.5 no
N8 C16 S4 . . 177.9(5) no
C18 C17 H17A . . 109.5 no
C18 C17 H17B . . 109.5 no
H17A C17 H17B . . 109.5 no
C18 C17 H17C . . 109.5 no
H17A C17 H17C . . 109.5 no
H17B C17 H17C . . 109.5 no
N7 C18 C17 . . 178.4(6) no

loop_
_geom_bond_atom_site_label_1
_geom_bond_atom_site_label_2
_geom_bond_site_symmetry_2
_geom_bond_distance
_geom_bond_publ_flag
W1 S1 . 2.2250(15) yes
W1 S3 . 2.2414(13) yes
W1 N5 . 2.268(4) no
W1 N1 . 2.290(4) no
W1 N3 . 2.303(4) no
W1 S2 . 2.3274(12) yes
W1 Cu2 . 2.6354(9) yes
W1 Cu1 . 2.6737(14) yes
Cu1 N8 2_656 1.931(4) no
Cu1 N7 . 2.213(5) yes
Cu1 S1 . 2.2356(13) yes
Cu1 S2 . 2.2594(16) yes
Cu1 Cu2 . 2.8260(12) no
Cu2 S3 . 2.1870(14) yes
Cu2 S2 . 2.2185(14) yes
Cu2 S4 . 2.2202(14) yes
S4 C16 . 1.660(5) no
B1 N6 . 1.510(7) no
B1 N2 . 1.520(7) no
B1 N4 . 1.542(7) no
B1 H1B1 . 1.16(5) no
N1 C4 . 1.357(6) no
N1 N2 . 1.389(5) no
N2 C2 . 1.353(6) no
N3 C9 . 1.346(6) no
N3 N4 . 1.384(5) no
N4 C7 . 1.335(6) no
N5 C14 . 1.349(6) no
N5 N6 . 1.379(5) no
N6 C12 . 1.348(6) no
N7 C18 . 1.139(6) no
N8 C16 . 1.144(6) no
N8 Cu1 2_656 1.931(4) yes
C1 C2 . 1.490(6) no
C1 H1A . 0.9700 no
C1 H1B . 0.9700 no
C1 H1C . 0.9700 no
C2 C3 . 1.364(7) no
C3 C4 . 1.386(6) no
C3 H3 . 0.9400 no
C4 C5 . 1.489(7) no
C5 H5A . 0.9700 no
C5 H5B . 0.9700 no
C5 H5C . 0.9700 no
C6 C7 . 1.502(6) no
C6 H6A . 0.9700 no
C6 H6B . 0.9700 no
C6 H6C . 0.9700 no
C7 C8 . 1.374(7) no
C8 C9 . 1.384(7) no
C8 H8 . 0.9400 no
C9 C10 . 1.502(6) no
C10 H10A . 0.9700 no
C10 H10B . 0.9700 no
C10 H10C . 0.9700 no
C11 C12 . 1.487(7) no
C11 H11A . 0.9700 no
C11 H11B . 0.9700 no
C11 H11C . 0.9700 no
C12 C13 . 1.379(7) no
C13 C14 . 1.384(7) no
C13 H13 . 0.9400 no
C14 C15 . 1.494(7) no
C15 H15A . 0.9700 no
C15 H15B . 0.9700 no
C15 H15C . 0.9700 no
C17 C18 . 1.448(7) no
C17 H17A . 0.9700 no
C17 H17B . 0.9700 no
C17 H17C . 0.9700 no

loop_
_geom_hbond_atom_site_label_D
_geom_hbond_atom_site_label_H
_geom_hbond_atom_site_label_A
_geom_hbond_site_symmetry_A
_geom_hbond_distance_DH
_geom_hbond_distance_HA
_geom_hbond_distance_DA
_geom_hbond_angle_DHA
_geom_hbond_publ_flag
C5 H5B S4 1_455 0.97 2.85 3.518(5) 127 yes
C8 H8 N8 2_766 0.94 2.60 3.456(7) 152 yes
C5 H5A S2 . 0.97 2.84 3.491(6) 125 yes
C5 H5C S1 . 0.97 2.80 3.510(6) 131 yes
C10 H10C S2 . 0.97 2.86 3.415(6) 117 yes
C15 H15A S1 . 0.97 2.63 3.415(6) 138 yes
